data_4116330
loop_
_publ_author_name
'Douglas E. Berning'
'Kattesh V. Katti'
'Charles L. Barnes'
'Wynn A. Volkert'

_publ_contact_author
;
Kattesh V. Katti
Missouri University Research Reactor
University of Missouri
Columbia, MO 65211
;
_publ_section_title
;
 Chemical and Biomedical Motifs of the Reactions of
 Hydroxymethylphosphines with Amines, Amino Acids, and Model Peptides
;
_journal_name_full 'Journal of the American Chemical Society'
_journal_page_first 1658
_journal_page_last 1664
_journal_paper_doi 10.1021/ja9827604
_journal_volume 121
_journal_year 1999
_chemical_formula_moiety 'C14 H19 N2 O4 P2 Cl '
_chemical_formula_sum 'C14 H19 Cl N2 O4 P2'
_chemical_formula_weight 376.71
_chemical_name_common HMPB(gly)2
_chemical_name_systematic ?
_space_group_IT_number 15
_symmetry_cell_setting monoclinic
_symmetry_space_group_name_Hall '-C 2yc'
_symmetry_space_group_name_H-M 'C 1 2/c 1'
_cell_angle_alpha 90.0
_cell_angle_beta 108.816(1)
_cell_angle_gamma 90.0
_cell_formula_units_Z 4
_cell_length_a 13.573(1)
_cell_length_b 13.279(1)
_cell_length_c 10.653(1)
_cell_measurement_reflns_used 3502
_cell_measurement_temperature 293
_cell_measurement_theta_max 23.00
_cell_measurement_theta_min 5.00
_cell_volume 1817.4(3)
_computing_data_reduction 'NRCVAX DATRD2'
_computing_molecular_graphics NRCVAX
_computing_publication_material 'NRCVAX TABLES Jan 94 Version'
_computing_structure_refinement 'NRCVAX LSTSQ'
_computing_structure_solution 'NRCVAX SOLVER'
_diffrn_ambient_temperature 293
_diffrn_measurement_device 'Siemens P -1    '
_diffrn_measurement_method 'Omega scan b/P/b        '
_diffrn_radiation_monochromator graphite
_diffrn_radiation_source 'xray tube'
_diffrn_radiation_type 'Molybdenum K\a'
_diffrn_radiation_wavelength 0.70930
_diffrn_reflns_av_R_equivalents 0.022
_diffrn_reflns_limit_h_max 14
_diffrn_reflns_limit_h_min -14
_diffrn_reflns_limit_k_max 14
_diffrn_reflns_limit_k_min 0
_diffrn_reflns_limit_l_max 11
_diffrn_reflns_limit_l_min 0
_diffrn_reflns_number 3502
_diffrn_reflns_theta_max 22.99
_diffrn_reflns_theta_min 0.00
_exptl_absorpt_coefficient_mu 0.40
_exptl_absorpt_correction_T_max 1.0000
_exptl_absorpt_correction_T_min 1.0000
_exptl_absorpt_correction_type none
_exptl_crystal_density_diffrn 1.377
_exptl_crystal_F_000 785.53
_exptl_crystal_size_max 0.20
_exptl_crystal_size_mid 0.28
_exptl_crystal_size_min 0.35
_refine_diff_density_max 0.18
_refine_diff_density_min -0.14
_refine_ls_goodness_of_fit_obs 1.64
_refine_ls_matrix_type full
_refine_ls_number_parameters 144
_refine_ls_number_reflns 1206
_refine_ls_R_factor_all 0.031
_refine_ls_R_factor_obs 0.031
_refine_ls_shift/esd_max 0.001
_refine_ls_structure_factor_coef F
_refine_ls_weighting_details 'w = 1/(\s^2^(F)+0.0009F^2^)'
_refine_ls_weighting_scheme calc
_refine_ls_wR_factor_all 0.055
_refine_ls_wR_factor_obs 0.055
_reflns_number_observed 1206
_reflns_number_total 1274
_reflns_observed_criterion 'Inet > 2.0\s(Inet)'
_cod_data_source_file ja9827604_4.cif
_cod_data_source_block DB-IV-25
_cod_depositor_comments
;
The following automatic conversions were performed:

'_refine_ls_weighting_scheme' value '1/(\s^2^(F)+0.0009F^2^)' was
changed to 'calc'. New tag '_refine_ls_weighting_details' was
created. The value of the new tag was set to 'w =
1/(\s^2^(F)+0.0009F^2^)'.

Automatic conversion script
Id: cif_fix_values 3143 2015-03-26 13:38:13Z robertas 
;
_cod_original_sg_symbol_H-M 'C 2/c'
_cod_original_formula_sum 'C14 H19 N2 O4 P2 Cl '
_cod_database_code 4116330

loop_
_symmetry_equiv_pos_as_xyz
x,y,z
-x,-y,-z
1/2+x,1/2+y,z
1/2-x,1/2-y,-z
-x,y,1/2-z
x,-y,1/2+z
1/2-x,1/2+y,1/2-z
1/2+x,1/2-y,1/2+z

loop_
_atom_site_aniso_label
_atom_site_aniso_U_11
_atom_site_aniso_U_22
_atom_site_aniso_U_33
_atom_site_aniso_U_12
_atom_site_aniso_U_13
_atom_site_aniso_U_23
_atom_site_aniso_type_symbol
Cl 0.0614(5) 0.0609(6) 0.0983(7) 0.0195(4) 0.0444(5) 0.0298(4) Cl
P1 0.0382(4) 0.0534(4) 0.0419(4) 0.00403(21) 0.0030(3) 0.01120(21) P
O1 0.1057(13) 0.0715(11) 0.0580(9) 0.0393(9) 0.0493(9) 0.0237(8) O
O2 0.1484(19) 0.0681(12) 0.1112(15) 0.0571(12) 0.0936(15) 0.0380(11) O
N 0.0366(8) 0.0447(9) 0.0328(8) 0.0035(6) 0.0108(6) 0.0014(6) n
C1 0.0507(12) 0.0457(12) 0.0666(12) 0.0036(8) 0.0237(9) 0.0063(9) C
C2 0.0839(17) 0.0574(17) 0.0915(20) 0.0130(12) 0.0375(16) 0.0208(14) C
C3 0.147(3) 0.0446(14) 0.126(3) 0.0114(16) 0.073(3) 0.0150(14) C
C4 0.0450(11) 0.0535(12) 0.0367(11) -0.0009(9) 0.0135(9) 0.0082(9) C
C5 0.0313(10) 0.0551(12) 0.0492(12) -0.0019(9) 0.0071(9) 0.0024(9) C
C6 0.0594(13) 0.0521(12) 0.0490(12) 0.0133(10) 0.0300(10) 0.0039(9) C
C7 0.0660(13) 0.0539(13) 0.0528(12) 0.0189(10) 0.0303(10) 0.0076(9) C

loop_
_atom_site_label
_atom_site_fract_x
_atom_site_fract_y
_atom_site_fract_z
_atom_site_U_iso_or_equiv
_atom_site_thermal_displace_type
_atom_site_refinement_flags
_atom_site_type_symbol
Cl 0.75000 -0.25000 0.50000 0.0691(6) Uij S Cl
P1 0.41012(3) 0.28402(4) 0.08420(5) 0.0469(4) Uij . P
O1 0.60635(13) -0.00827(12) 0.37480(15) 0.0729(11) Uij . O
O2 0.70139(19) -0.09575(15) 0.27962(22) 0.0968(15) Uij . O
N 0.57788(10) 0.14655(11) 0.20416(13) 0.0381(8) Uij . n
C1 0.46584(15) 0.39378(16) 0.18468(21) 0.0532(12) Uij . C
C2 0.43178(24) 0.48614(20) 0.1221(3) 0.0754(18) Uij . C
C3 0.4661(3) 0.57623(21) 0.1870(3) 0.099(3) Uij . C
C4 0.52049(16) 0.20240(16) 0.08135(19) 0.0450(11) Uij . C
C5 0.35164(14) 0.21135(16) 0.19071(21) 0.0466(11) Uij . C
C6 0.63418(18) 0.05687(16) 0.18000(21) 0.0505(12) Uij . C
C7 0.64504(16) -0.01778(16) 0.28964(20) 0.0549(12) Uij . C
H2O 0.705(3) -0.135(3) 0.335(3) 0.114(13) Uiso . H
H1N 0.500 0.123(3) 0.250 0.105(13) Uiso S H
H2 0.3825(24) 0.4820(23) 0.027(4) 0.097(9) Uiso . H
H3 0.440(3) 0.639(3) 0.144(3) 0.113(10) Uiso . H
H42 0.4871(18) 0.1504(21) 0.014(3) 0.077(7) Uiso . H
H41 0.5677(17) 0.2390(16) 0.0525(22) 0.055(6) Uiso . H
H52 0.2984(19) 0.1671(18) 0.1266(23) 0.065(6) Uiso . H
H51 0.3119(18) 0.2548(17) 0.235(3) 0.067(7) Uiso . H
H62 0.5966(19) 0.0283(20) 0.093(3) 0.077(8) Uiso . H
H61 0.7016(17) 0.0748(16) 0.1744(20) 0.058(6) Uiso . H

loop_
_atom_type_symbol
_atom_type_scat_dispersion_real
_atom_type_scat_dispersion_imag
_atom_type_scat_source
C 0.002 0.002 'International Tables Vol. IV Table 2.2B'
H 0.000 0.000 'International Tables Vol. IV Table 2.2B'
N 0.004 0.003 'International Tables Vol. IV Table 2.2B'
O 0.008 0.006 'International Tables Vol. IV Table 2.2B'
P 0.090 0.095 'International Tables Vol. IV Table 2.2B'
Cl 0.132 0.159 'International Tables Vol. IV Table 2.2B'

loop_
_geom_angle_atom_site_label_1
_geom_angle_atom_site_label_2
_geom_angle_atom_site_label_3
_geom_angle
C1 P1 C4 106.99(9)
C1 P1 C5 103.63(10)
C4 P1 C5 102.32(9)
C4 N C5a 113.62(15)
C4 N C6 113.65(14)
C5a N C6 110.65(15)
P1 C1 C1a 126.85(16)
P1 C1 C2 114.19(19)
C1a C1 C2 118.93(22)
C1 C2 C3 120.8(3)
C2 C3 C3a 120.3(3)
P1 C4 N 118.24(13)
P1 C5 Na 117.60(12)
N C6 C7 108.79(15)
O1 C7 O2 123.84(19)
O1 C7 C6 124.37(18)

loop_
_geom_bond_atom_site_label_1
_geom_bond_atom_site_label_2
_geom_bond_distance
P1 C1 1.8221(22)
P1 C4 1.8571(20)
P1 C5 1.8519(20)
O1 C7 1.1925(23)
O2 C7 1.3118(25)
N C4 1.4869(23)
N C5a 1.4896(24)
N C6 1.4816(24)
C1 C1a 1.402(4)
C1 C2 1.401(3)
C2 C3 1.385(4)
C3 C3a 1.360(7)
C5 Na 1.4896(24)
